data_7210280
loop_
_publ_author_name
'Guo, Fang'
'Zhang, Ming-Qian'
'Famulari, Antonino'
'Mart\'i-Rujas, Javier'

_publ_section_title
;
 Solid state transformations in stoichiometric hydrogen bonded molecular
 salts: ionic interconversion and dehydration processes
;
_journal_issue 31
_journal_name_full CrystEngComm
_journal_page_first 6237
_journal_paper_doi 10.1039/c3ce40614h
_journal_volume 15
_journal_year 2013
_chemical_formula_sum 'C21 H18 N4 O6 S'
_chemical_formula_weight 454.45
_chemical_name_systematic
;
?
;
_space_group_IT_number 14
_symmetry_cell_setting monoclinic
_symmetry_space_group_name_Hall '-P 2ybc'
_symmetry_space_group_name_H-M 'P 1 21/c 1'
_atom_sites_solution_hydrogens geom
_atom_sites_solution_primary direct
_atom_sites_solution_secondary difmap
_audit_creation_method SHELXL-97
_cell_angle_alpha 90.00
_cell_angle_beta 114.205(6)
_cell_angle_gamma 90.00
_cell_formula_units_Z 4
_cell_length_a 21.4632(18)
_cell_length_b 5.7527(5)
_cell_length_c 18.1385(15)
_cell_measurement_temperature 298(2)
_cell_volume 2042.7(3)
_computing_structure_refinement 'SHELXL-97 (Sheldrick, 2008)'
_computing_structure_solution 'SHELXS-97 (Sheldrick, 2008)'
_diffrn_ambient_temperature 298(2)
_diffrn_measured_fraction_theta_full 0.942
_diffrn_measured_fraction_theta_max 0.942
_diffrn_radiation_monochromator graphite
_diffrn_radiation_source 'fine-focus sealed tube'
_diffrn_radiation_type CuK\a
_diffrn_radiation_wavelength 1.54178
_diffrn_reflns_av_R_equivalents 0.0713
_diffrn_reflns_av_sigmaI/netI 0.1227
_diffrn_reflns_limit_h_max 25
_diffrn_reflns_limit_h_min -25
_diffrn_reflns_limit_k_max 6
_diffrn_reflns_limit_k_min -6
_diffrn_reflns_limit_l_max 20
_diffrn_reflns_limit_l_min -19
_diffrn_reflns_number 10384
_diffrn_reflns_theta_full 66.61
_diffrn_reflns_theta_max 66.61
_diffrn_reflns_theta_min 2.26
_exptl_absorpt_coefficient_mu 1.838
_exptl_absorpt_correction_T_max 0.9334
_exptl_absorpt_correction_T_min 0.8609
_exptl_absorpt_correction_type multi-scan
_exptl_crystal_density_diffrn 1.478
_exptl_crystal_density_method 'not measured'
_exptl_crystal_F_000 944
_exptl_crystal_size_max 0.08
_exptl_crystal_size_mid 0.08
_exptl_crystal_size_min 0.04
_refine_diff_density_max 0.239
_refine_diff_density_min -0.426
_refine_diff_density_rms 0.058
_refine_ls_extinction_method none
_refine_ls_goodness_of_fit_ref 1.003
_refine_ls_hydrogen_treatment mixed
_refine_ls_matrix_type full
_refine_ls_number_parameters 296
_refine_ls_number_reflns 3397
_refine_ls_number_restraints 0
_refine_ls_restrained_S_all 1.003
_refine_ls_R_factor_all 0.1382
_refine_ls_R_factor_gt 0.0576
_refine_ls_shift/su_max 0.000
_refine_ls_shift/su_mean 0.000
_refine_ls_structure_factor_coef Fsqd
_refine_ls_weighting_details 'calc w=1/[\s^2^(Fo^2^)+(0.0672P)^2^+0.0000P] where P=(Fo^2^+2Fc^2^)/3'
_refine_ls_weighting_scheme calc
_refine_ls_wR_factor_gt 0.1315
_refine_ls_wR_factor_ref 0.1629
_reflns_number_gt 1715
_reflns_number_total 3397
_reflns_threshold_expression >2sigma(I)
_cod_data_source_file c3ce40614h.txt
_cod_data_source_block mono_2
_cod_depositor_comments
;
The following automatic conversions were performed:

'_symmetry_cell_setting' value 'Monoclinic' changed to 'monoclinic'
according to /home/saulius/struct/CIF-dictionaries/cif_core.dic
dictionary named 'cif_core.dic' version 2.4.2 from 2011-04-26.

Automatic conversion script
Id: cif_fix_values 1891 2012-01-12 08:04:46Z andrius 
;
_cod_original_sg_symbol_H-M P21/c
_cod_database_code 7210280

loop_
_symmetry_equiv_pos_as_xyz
'x, y, z'
'-x, y+1/2, -z+1/2'
'-x, -y, -z'
'x, -y-1/2, z-1/2'

loop_
_atom_site_label
_atom_site_type_symbol
_atom_site_fract_x
_atom_site_fract_y
_atom_site_fract_z
_atom_site_U_iso_or_equiv
_atom_site_adp_type
_atom_site_occupancy
_atom_site_symmetry_multiplicity
_atom_site_calc_flag
_atom_site_refinement_flags
S1 S 0.66463(5) 0.00361(18) 0.26457(6) 0.0510(3) Uani 1 1 d .
O4 O 0.89546(14) 0.0136(5) 0.58537(16) 0.0659(8) Uani 1 1 d .
H4A H 0.885(2) 0.146(7) 0.610(3) 0.099 Uiso 1 1 d .
O1 O 0.65477(13) -0.2363(4) 0.24064(16) 0.0744(9) Uani 1 1 d .
O2 O 0.68497(14) 0.1448(5) 0.21241(15) 0.0823(9) Uani 1 1 d .
O3 O 0.60672(12) 0.1027(4) 0.27569(14) 0.0655(8) Uani 1 1 d .
O5 O 0.74644(14) 0.5215(4) 0.53240(15) 0.0609(8) Uani 1 1 d .
O6 O 0.84529(14) 0.3778(5) 0.61832(16) 0.0645(8) Uani 1 1 d .
N1 N 0.37226(15) 0.1880(6) 0.07828(18) 0.0532(8) Uani 1 1 d .
H1 H 0.3306 0.1442 0.0524 0.064 Uiso 1 1 calc R
N2 N 0.47679(16) 0.1943(6) 0.16578(18) 0.0548(9) Uani 1 1 d .
H2 H 0.5140 0.1564 0.2060 0.066 Uiso 1 1 calc R
N3 N 0.16450(19) 0.2565(7) 0.2967(2) 0.0594(10) Uani 1 1 d .
C12 C 0.4877(2) 0.7236(7) 0.0572(3) 0.0670(12) Uani 1 1 d .
H12 H 0.5161 0.8433 0.0553 0.080 Uiso 1 1 calc R
C13 C 0.4200(3) 0.7195(7) 0.0001(3) 0.0656(12) Uani 1 1 d .
H13 H 0.4049 0.8350 -0.0392 0.079 Uiso 1 1 calc R
C14 C 0.3755(2) 0.5500(7) 0.0004(2) 0.0575(11) Uani 1 1 d .
H14 H 0.3303 0.5476 -0.0372 0.069 Uiso 1 1 calc R
C9 C 0.4016(2) 0.3817(6) 0.0601(2) 0.0467(10) Uani 1 1 d .
C10 C 0.4186(2) 0.0804(7) 0.1420(2) 0.0547(10) Uani 1 1 d .
H10 H 0.4112 -0.0536 0.1660 0.066 Uiso 1 1 calc R
C11 C 0.5137(2) 0.5568(7) 0.1162(3) 0.0606(12) Uani 1 1 d .
H11 H 0.5589 0.5598 0.1540 0.073 Uiso 1 1 calc R
C8 C 0.4689(2) 0.3843(7) 0.1161(2) 0.0487(10) Uani 1 1 d .
C4 C 0.8419(2) 0.0207(7) 0.5126(2) 0.0484(10) Uani 1 1 d .
C5 C 0.79247(18) 0.1925(6) 0.4915(2) 0.0432(9) Uani 1 1 d .
C6 C 0.73963(18) 0.1864(6) 0.4146(2) 0.0486(10) Uani 1 1 d .
H6A H 0.7077 0.3059 0.3989 0.058 Uiso 1 1 calc R
C1 C 0.73306(18) 0.0083(6) 0.3606(2) 0.0420(9) Uani 1 1 d .
C7 C 0.7939(2) 0.3783(7) 0.5495(2) 0.0539(10) Uani 1 1 d .
C3 C 0.8360(2) -0.1596(7) 0.4592(2) 0.0557(11) Uani 1 1 d .
H3A H 0.8687 -0.2769 0.4741 0.067 Uiso 1 1 calc R
C2 C 0.7821(2) -0.1657(7) 0.3845(2) 0.0528(10) Uani 1 1 d .
H2A H 0.7784 -0.2882 0.3495 0.063 Uiso 1 1 calc R
C17 C 0.2242(2) 0.1619(8) 0.3150(2) 0.0594(11) Uani 1 1 d .
H17 H 0.2652 0.2223 0.3523 0.071 Uiso 1 1 calc R
C15 C 0.1151(2) 0.1200(7) 0.2388(2) 0.0546(11) Uani 1 1 d .
C18 C 0.0452(2) 0.1428(8) 0.1997(3) 0.0791(14) Uani 1 1 d .
H18 H 0.0222 0.2676 0.2096 0.095 Uiso 1 1 calc R
C19 C 0.0114(3) -0.0287(9) 0.1453(3) 0.0966(17) Uani 1 1 d .
H19 H -0.0360 -0.0231 0.1189 0.116 Uiso 1 1 calc R
C16 C 0.1503(2) -0.0638(7) 0.2241(2) 0.0527(10) Uani 1 1 d .
C21 C 0.1158(2) -0.2353(7) 0.1678(3) 0.0693(13) Uani 1 1 d .
H21 H 0.1388 -0.3593 0.1573 0.083 Uiso 1 1 calc R
C20 C 0.0468(3) -0.2117(8) 0.1290(3) 0.0883(15) Uani 1 1 d .
H20 H 0.0223 -0.3211 0.0902 0.106 Uiso 1 1 calc R
N4 N 0.21841(18) -0.0323(6) 0.2732(2) 0.0583(9) Uani 1 1 d .
H4 H 0.2513 -0.1225 0.2763 0.070 Uiso 1 1 calc R
H3 H 0.161(2) 0.401(7) 0.323(3) 0.084(15) Uiso 1 1 d .

loop_
_atom_site_aniso_label
_atom_site_aniso_U_11
_atom_site_aniso_U_22
_atom_site_aniso_U_33
_atom_site_aniso_U_23
_atom_site_aniso_U_13
_atom_site_aniso_U_12
S1 0.0419(6) 0.0642(8) 0.0450(6) -0.0084(5) 0.0159(5) -0.0071(5)
O4 0.0544(19) 0.076(2) 0.0507(18) 0.0020(15) 0.0045(15) 0.0150(16)
O1 0.0623(19) 0.0577(19) 0.083(2) -0.0307(16) 0.0094(16) -0.0090(15)
O2 0.073(2) 0.119(3) 0.0482(16) 0.0110(17) 0.0179(16) -0.0340(18)
O3 0.0388(17) 0.097(2) 0.0536(16) -0.0061(15) 0.0116(14) 0.0134(15)
O5 0.0471(18) 0.0702(19) 0.0547(17) -0.0120(14) 0.0102(14) 0.0090(15)
O6 0.0541(18) 0.073(2) 0.0496(17) -0.0089(15) 0.0039(15) 0.0073(16)
N1 0.035(2) 0.066(2) 0.052(2) -0.0014(18) 0.0115(17) 0.0032(18)
N2 0.045(2) 0.064(2) 0.052(2) -0.0050(19) 0.0167(17) 0.0028(19)
N3 0.057(3) 0.067(3) 0.052(2) -0.010(2) 0.020(2) 0.000(2)
C12 0.069(3) 0.069(3) 0.074(3) -0.014(3) 0.040(3) -0.015(3)
C13 0.084(4) 0.058(3) 0.064(3) -0.004(2) 0.039(3) -0.005(3)
C14 0.058(3) 0.061(3) 0.056(3) 0.000(2) 0.026(2) 0.006(2)
C9 0.043(3) 0.046(3) 0.056(3) -0.007(2) 0.025(2) -0.005(2)
C10 0.045(3) 0.065(3) 0.050(2) 0.000(2) 0.015(2) -0.003(2)
C11 0.052(3) 0.071(3) 0.061(3) -0.020(3) 0.024(2) -0.009(3)
C8 0.044(3) 0.057(3) 0.049(2) -0.008(2) 0.022(2) 0.000(2)
C4 0.046(3) 0.056(3) 0.041(2) 0.000(2) 0.015(2) -0.001(2)
C5 0.035(2) 0.052(2) 0.039(2) -0.0002(19) 0.0111(18) 0.006(2)
C6 0.041(2) 0.055(3) 0.043(2) 0.003(2) 0.0109(19) 0.002(2)
C1 0.031(2) 0.052(2) 0.041(2) -0.003(2) 0.0119(18) -0.0038(19)
C7 0.045(3) 0.065(3) 0.046(3) 0.001(2) 0.013(2) 0.001(2)
C3 0.053(3) 0.056(3) 0.052(3) 0.010(2) 0.016(2) 0.012(2)
C2 0.056(3) 0.052(3) 0.051(2) -0.005(2) 0.021(2) 0.007(2)
C17 0.057(3) 0.070(3) 0.047(3) 0.000(2) 0.017(2) -0.006(3)
C15 0.055(3) 0.061(3) 0.050(3) -0.006(2) 0.023(2) -0.002(3)
C18 0.052(3) 0.086(4) 0.093(3) -0.023(3) 0.024(3) 0.008(3)
C19 0.049(3) 0.110(4) 0.113(4) -0.042(4) 0.014(3) -0.007(3)
C16 0.050(3) 0.060(3) 0.053(3) 0.003(2) 0.026(2) 0.002(2)
C21 0.059(3) 0.066(3) 0.077(3) -0.015(3) 0.023(3) 0.003(3)
C20 0.064(4) 0.085(4) 0.102(4) -0.038(3) 0.021(3) -0.012(3)
N4 0.050(2) 0.067(2) 0.061(2) 0.008(2) 0.025(2) 0.0114(19)

loop_
_atom_type_symbol
_atom_type_description
_atom_type_scat_dispersion_real
_atom_type_scat_dispersion_imag
_atom_type_scat_source
C C 0.0181 0.0091 'International Tables Vol C Tables 4.2.6.8 and 6.1.1.4'
H H 0.0000 0.0000 'International Tables Vol C Tables 4.2.6.8 and 6.1.1.4'
N N 0.0311 0.0180 'International Tables Vol C Tables 4.2.6.8 and 6.1.1.4'
O O 0.0492 0.0322 'International Tables Vol C Tables 4.2.6.8 and 6.1.1.4'
S S 0.3331 0.5567 'International Tables Vol C Tables 4.2.6.8 and 6.1.1.4'

loop_
_geom_angle_atom_site_label_1
_geom_angle_atom_site_label_2
_geom_angle_atom_site_label_3
_geom_angle
O1 S1 O2 112.91(17)
O1 S1 O3 112.96(17)
O2 S1 O3 112.06(17)
O1 S1 C1 105.89(17)
O2 S1 C1 106.65(15)
O3 S1 C1 105.70(16)
C4 O4 H4A 99(3)
C10 N1 C9 109.3(3)
C10 N1 H1 125.4
C9 N1 H1 125.4
C10 N2 C8 109.5(3)
C10 N2 H2 125.3
C8 N2 H2 125.3
C17 N3 C15 108.8(4)
C17 N3 H3 120(2)
C15 N3 H3 131(2)
C11 C12 C13 122.3(4)
C11 C12 H12 118.9
C13 C12 H12 118.9
C14 C13 C12 121.7(4)
C14 C13 H13 119.2
C12 C13 H13 119.2
C13 C14 C9 116.2(4)
C13 C14 H14 121.9
C9 C14 H14 121.9
C8 C9 N1 105.9(3)
C8 C9 C14 122.1(4)
N1 C9 C14 132.0(4)
N2 C10 N1 108.9(4)
N2 C10 H10 125.5
N1 C10 H10 125.5
C12 C11 C8 116.1(4)
C12 C11 H11 122.0
C8 C11 H11 122.0
C11 C8 N2 131.9(4)
C11 C8 C9 121.7(4)
N2 C8 C9 106.4(3)
O4 C4 C5 122.7(3)
O4 C4 C3 117.2(4)
C5 C4 C3 120.1(4)
C4 C5 C6 118.4(4)
C4 C5 C7 121.7(3)
C6 C5 C7 119.9(3)
C1 C6 C5 122.2(4)
C1 C6 H6A 118.9
C5 C6 H6A 118.9
C6 C1 C2 118.0(3)
C6 C1 S1 120.9(3)
C2 C1 S1 121.1(3)
O5 C7 O6 122.2(4)
O5 C7 C5 121.3(4)
O6 C7 C5 116.4(4)
C2 C3 C4 120.3(4)
C2 C3 H3A 119.8
C4 C3 H3A 119.8
C3 C2 C1 120.9(4)
C3 C2 H2A 119.5
C1 C2 H2A 119.5
N3 C17 N4 110.7(4)
N3 C17 H17 124.6
N4 C17 H17 124.6
C18 C15 C16 122.5(4)
C18 C15 N3 131.9(4)
C16 C15 N3 105.7(4)
C19 C18 C15 116.4(4)
C19 C18 H18 121.8
C15 C18 H18 121.8
C18 C19 C20 121.3(4)
C18 C19 H19 119.4
C20 C19 H19 119.4
N4 C16 C15 107.0(4)
N4 C16 C21 132.1(4)
C15 C16 C21 120.9(4)
C20 C21 C16 116.5(4)
C20 C21 H21 121.8
C16 C21 H21 121.8
C21 C20 C19 122.4(4)
C21 C20 H20 118.8
C19 C20 H20 118.8
C17 N4 C16 107.9(3)
C17 N4 H4 126.1
C16 N4 H4 126.1

loop_
_geom_bond_atom_site_label_1
_geom_bond_atom_site_label_2
_geom_bond_distance
S1 O1 1.436(3)
S1 O2 1.444(2)
S1 O3 1.455(2)
S1 C1 1.759(4)
O4 C4 1.350(4)
O4 H4A 0.96(4)
O5 C7 1.246(4)
O6 C7 1.283(4)
N1 C10 1.329(4)
N1 C9 1.385(4)
N1 H1 0.8600
N2 C10 1.317(4)
N2 C8 1.382(4)
N2 H2 0.8600
N3 C17 1.304(5)
N3 C15 1.389(5)
N3 H3 0.98(4)
C12 C11 1.374(5)
C12 C13 1.396(5)
C12 H12 0.9300
C13 C14 1.368(5)
C13 H13 0.9300
C14 C9 1.388(5)
C14 H14 0.9300
C9 C8 1.383(5)
C10 H10 0.9300
C11 C8 1.382(5)
C11 H11 0.9300
C4 C5 1.384(5)
C4 C3 1.389(5)
C5 C6 1.392(4)
C5 C7 1.491(5)
C6 C1 1.384(4)
C6 H6A 0.9300
C1 C2 1.386(5)
C3 C2 1.375(5)
C3 H3A 0.9300
C2 H2A 0.9300
C17 N4 1.327(4)
C17 H17 0.9300
C15 C18 1.378(5)
C15 C16 1.387(5)
C18 C19 1.373(5)
C18 H18 0.9300
C19 C20 1.399(6)
C19 H19 0.9300
C16 N4 1.378(5)
C16 C21 1.394(5)
C21 C20 1.361(6)
C21 H21 0.9300
C20 H20 0.9300
N4 H4 0.8600

loop_
_geom_torsion_atom_site_label_1
_geom_torsion_atom_site_label_2
_geom_torsion_atom_site_label_3
_geom_torsion_atom_site_label_4
_geom_torsion
C11 C12 C13 C14 0.9(6)
C12 C13 C14 C9 -0.7(5)
C10 N1 C9 C8 0.7(4)
C10 N1 C9 C14 -179.8(3)
C13 C14 C9 C8 -0.1(5)
C13 C14 C9 N1 -179.6(3)
C8 N2 C10 N1 0.0(4)
C9 N1 C10 N2 -0.4(4)
C13 C12 C11 C8 -0.3(6)
C12 C11 C8 N2 -179.2(3)
C12 C11 C8 C9 -0.5(5)
C10 N2 C8 C11 179.2(4)
C10 N2 C8 C9 0.4(4)
N1 C9 C8 C11 -179.6(3)
C14 C9 C8 C11 0.8(5)
N1 C9 C8 N2 -0.7(3)
C14 C9 C8 N2 179.7(3)
O4 C4 C5 C6 179.2(3)
C3 C4 C5 C6 -3.6(5)
O4 C4 C5 C7 -2.2(5)
C3 C4 C5 C7 175.0(3)
C4 C5 C6 C1 3.6(5)
C7 C5 C6 C1 -175.1(3)
C5 C6 C1 C2 -1.4(5)
C5 C6 C1 S1 178.8(3)
O1 S1 C1 C6 -154.4(3)
O2 S1 C1 C6 85.1(3)
O3 S1 C1 C6 -34.3(3)
O1 S1 C1 C2 25.7(3)
O2 S1 C1 C2 -94.8(3)
O3 S1 C1 C2 145.8(3)
C4 C5 C7 O5 -174.3(3)
C6 C5 C7 O5 4.2(5)
C4 C5 C7 O6 3.7(5)
C6 C5 C7 O6 -177.7(3)
O4 C4 C3 C2 178.9(3)
C5 C4 C3 C2 1.6(5)
C4 C3 C2 C1 0.7(6)
C6 C1 C2 C3 -0.8(5)
S1 C1 C2 C3 179.1(3)
C15 N3 C17 N4 -0.4(4)
C17 N3 C15 C18 -179.9(4)
C17 N3 C15 C16 0.0(4)
C16 C15 C18 C19 0.7(6)
N3 C15 C18 C19 -179.5(4)
C15 C18 C19 C20 -2.1(8)
C18 C15 C16 N4 -179.8(4)
N3 C15 C16 N4 0.4(4)
C18 C15 C16 C21 0.4(6)
N3 C15 C16 C21 -179.5(3)
N4 C16 C21 C20 -179.9(4)
C15 C16 C21 C20 -0.1(6)
C16 C21 C20 C19 -1.4(7)
C18 C19 C20 C21 2.6(8)
N3 C17 N4 C16 0.6(4)
C15 C16 N4 C17 -0.6(4)
C21 C16 N4 C17 179.2(4)
